data_4117598
loop_
_publ_author_name
'Zachary D. Brown'
'Petra Vasko'
'James C. Fettinger'
'Heikki M. Tuononen'
'Philip P. Power'

_publ_section_title
;
 A Germanium Isocyanide Complex Featuring (n \\rightarrow \p*)
 Back-Bonding and Its Conversion to a Hydride/Cyanide Product via C-H Bond
 Activation under Mild Conditions
;
_journal_name_full 'Journal of the American Chemical Society'
_journal_page_first 4045
_journal_page_last 4048
_journal_paper_doi 10.1021/ja211874u
_journal_volume 134
_journal_year 2012
_chemical_formula_sum 'C49 H51 Ge N'
_chemical_formula_weight 726.50
_chemical_name_systematic
; 
 ? 
;
_space_group_IT_number 2
_symmetry_cell_setting triclinic
_symmetry_space_group_name_Hall '-P 1'
_symmetry_space_group_name_H-M 'P -1'
_atom_sites_solution_hydrogens geom
_atom_sites_solution_primary direct
_atom_sites_solution_secondary difmap
_audit_creation_method SHELXL-97
_cell_angle_alpha 80.1260(10)
_cell_angle_beta 89.7840(10)
_cell_angle_gamma 67.8890(10)
_cell_formula_units_Z 2
_cell_length_a 8.9615(4)
_cell_length_b 10.0990(5)
_cell_length_c 23.3680(11)
_cell_measurement_reflns_used 9045
_cell_measurement_temperature 90
_cell_measurement_theta_max 25.37
_cell_measurement_theta_min 2.46
_cell_volume 1926.01(16)
_computing_cell_refinement 'SAINT (7.68A) (Bruker, 2009)'
_computing_data_collection 'SMART (Version 5.054) (Bruker, 2002)'
_computing_data_reduction 'SAINT (7.68A) (Bruker, 2009)'
_computing_molecular_graphics 'Bruker SHELXTL'
_computing_publication_material 'Bruker SHELXTL'
_computing_structure_refinement 'SHELXL-97 (Sheldrick, 2008)'
_computing_structure_solution 'SHELXS-97 (Sheldrick, 2008)'
_diffrn_ambient_temperature 90
_diffrn_measured_fraction_theta_full 0.999
_diffrn_measured_fraction_theta_max 0.999
_diffrn_measurement_device_type 'Bruker SMART APEX-II CCD'
_diffrn_measurement_method '\f and \w scans'
_diffrn_radiation_monochromator graphite
_diffrn_radiation_source 'fine-focus sealed tube'
_diffrn_radiation_type MoK\a
_diffrn_radiation_wavelength 0.71073
_diffrn_reflns_av_R_equivalents 0.0232
_diffrn_reflns_av_sigmaI/netI 0.0284
_diffrn_reflns_limit_h_max 10
_diffrn_reflns_limit_h_min -10
_diffrn_reflns_limit_k_max 12
_diffrn_reflns_limit_k_min -12
_diffrn_reflns_limit_l_max 28
_diffrn_reflns_limit_l_min -28
_diffrn_reflns_number 18218
_diffrn_reflns_theta_full 25.37
_diffrn_reflns_theta_max 25.37
_diffrn_reflns_theta_min 0.89
_exptl_absorpt_coefficient_mu 0.830
_exptl_absorpt_correction_T_max 0.9186
_exptl_absorpt_correction_T_min 0.7378
_exptl_absorpt_correction_type multi-scan
_exptl_absorpt_process_details 'SADABS 2008/1 (Sheldrick, 2008)'
_exptl_crystal_colour Yellow
_exptl_crystal_density_diffrn 1.253
_exptl_crystal_description Block
_exptl_crystal_F_000 768
_exptl_crystal_size_max 0.390
_exptl_crystal_size_mid 0.242
_exptl_crystal_size_min 0.104
_refine_diff_density_max 0.706
_refine_diff_density_min -0.621
_refine_diff_density_rms 0.070
_refine_ls_extinction_method none
_refine_ls_goodness_of_fit_ref 1.047
_refine_ls_hydrogen_treatment mixed
_refine_ls_matrix_type full
_refine_ls_number_parameters 464
_refine_ls_number_reflns 7068
_refine_ls_number_restraints 0
_refine_ls_restrained_S_all 1.047
_refine_ls_R_factor_all 0.0453
_refine_ls_R_factor_gt 0.0399
_refine_ls_shift/su_max 0.000
_refine_ls_shift/su_mean 0.000
_refine_ls_structure_factor_coef Fsqd
_refine_ls_weighting_details 'calc w=1/[\s^2^(Fo^2^)+(0.0617P)^2^+2.3630P] where P=(Fo^2^+2Fc^2^)/3'
_refine_ls_weighting_scheme calc
_refine_ls_wR_factor_gt 0.1090
_refine_ls_wR_factor_ref 0.1126
_reflns_number_gt 6308
_reflns_number_total 7068
_reflns_threshold_expression >2sigma(I)
_cod_data_source_file ja211874u_si_003.cif
_cod_data_source_block zb99_0m
_cod_database_code 4117598

loop_
_symmetry_equiv_pos_as_xyz
'x, y, z'
'-x, -y, -z'

loop_
_atom_site_label
_atom_site_type_symbol
_atom_site_fract_x
_atom_site_fract_y
_atom_site_fract_z
_atom_site_U_iso_or_equiv
_atom_site_adp_type
_atom_site_occupancy
_atom_site_symmetry_multiplicity
_atom_site_calc_flag
_atom_site_refinement_flags
Ge1 Ge 0.38506(3) 0.42545(3) 0.259181(11) 0.01458(10) Uani 1 1 d .
C1 C 0.4015(3) 0.5832(3) 0.29500(11) 0.0160(5) Uani 1 1 d .
C2 C 0.4054(3) 0.5700(3) 0.35650(11) 0.0173(5) Uani 1 1 d .
C3 C 0.4230(3) 0.6785(3) 0.38225(11) 0.0236(6) Uani 1 1 d .
H3A H 0.4318 0.6663 0.4226 0.028 Uiso 1 1 calc R
C4 C 0.4276(3) 0.8034(3) 0.34908(12) 0.0253(6) Uani 1 1 d .
H4A H 0.4419 0.8739 0.3668 0.030 Uiso 1 1 calc R
C5 C 0.4106(3) 0.8223(3) 0.28949(12) 0.0219(5) Uani 1 1 d .
H5A H 0.4078 0.9090 0.2672 0.026 Uiso 1 1 calc R
C6 C 0.3975(3) 0.7151(3) 0.26133(11) 0.0174(5) Uani 1 1 d .
C7 C 0.3764(3) 0.4542(3) 0.39930(10) 0.0180(5) Uani 1 1 d .
C8 C 0.5019(3) 0.3502(3) 0.43735(11) 0.0218(6) Uani 1 1 d .
C9 C 0.4669(4) 0.2544(3) 0.48043(11) 0.0262(6) Uani 1 1 d .
H9A H 0.5512 0.1819 0.5043 0.031 Uiso 1 1 calc R
C10 C 0.3108(4) 0.2635(3) 0.48875(11) 0.0292(7) Uani 1 1 d .
C11 C 0.1867(4) 0.3698(3) 0.45145(12) 0.0264(6) Uani 1 1 d .
H11A H 0.0809 0.3776 0.4566 0.032 Uiso 1 1 calc R
C12 C 0.2168(3) 0.4647(3) 0.40658(11) 0.0212(5) Uani 1 1 d .
C13 C 0.6727(3) 0.3416(4) 0.43334(13) 0.0335(7) Uani 1 1 d .
H13A H 0.7413 0.2642 0.4629 0.050 Uiso 1 1 calc R
H13B H 0.6774 0.4320 0.4389 0.050 Uiso 1 1 calc R
H13C H 0.7083 0.3231 0.3957 0.050 Uiso 1 1 calc R
C14 C 0.2760(5) 0.1639(4) 0.53815(13) 0.0432(9) Uani 1 1 d .
H14A H 0.3754 0.0982 0.5591 0.065 Uiso 1 1 calc R
H14B H 0.2229 0.1096 0.5228 0.065 Uiso 1 1 calc R
H14C H 0.2074 0.2207 0.5640 0.065 Uiso 1 1 calc R
C15 C 0.0775(3) 0.5780(3) 0.36754(12) 0.0270(6) Uani 1 1 d .
H15A H -0.0214 0.5683 0.3791 0.040 Uiso 1 1 calc R
H15B H 0.0930 0.5646 0.3279 0.040 Uiso 1 1 calc R
H15C H 0.0721 0.6731 0.3707 0.040 Uiso 1 1 calc R
C16 C 0.3615(3) 0.7674(3) 0.19640(11) 0.0183(5) Uani 1 1 d .
C17 C 0.2034(3) 0.8085(3) 0.17199(12) 0.0228(6) Uani 1 1 d .
C18 C 0.1604(3) 0.8895(3) 0.11570(12) 0.0249(6) Uani 1 1 d .
H18A H 0.0561 0.9152 0.0999 0.030 Uiso 1 1 calc R
C19 C 0.2680(3) 0.9331(3) 0.08256(12) 0.0249(6) Uani 1 1 d .
C20 C 0.4238(3) 0.8906(3) 0.10664(11) 0.0215(5) Uani 1 1 d .
H20A H 0.4981 0.9172 0.0846 0.026 Uiso 1 1 calc R
C21 C 0.4732(3) 0.8099(3) 0.16249(11) 0.0177(5) Uani 1 1 d .
C22 C 0.0722(3) 0.7772(3) 0.20512(14) 0.0336(7) Uani 1 1 d .
H22A H -0.0255 0.8146 0.1805 0.050 Uiso 1 1 calc R
H22B H 0.0540 0.8230 0.2387 0.050 Uiso 1 1 calc R
H22C H 0.1045 0.6740 0.2173 0.050 Uiso 1 1 calc R
C23 C 0.2181(4) 1.0249(4) 0.02269(13) 0.0383(8) Uani 1 1 d .
H23A H 0.1069 1.0440 0.0131 0.057 Uiso 1 1 calc R
H23B H 0.2841 0.9740 -0.0052 0.057 Uiso 1 1 calc R
H23C H 0.2313 1.1151 0.0219 0.057 Uiso 1 1 calc R
C24 C 0.6430(3) 0.7791(3) 0.18431(11) 0.0218(5) Uani 1 1 d .
H24A H 0.6963 0.8178 0.1541 0.033 Uiso 1 1 calc R
H24B H 0.7007 0.6760 0.1951 0.033 Uiso 1 1 calc R
H24C H 0.6402 0.8239 0.2176 0.033 Uiso 1 1 calc R
C25 C 0.5284(3) 0.3325(3) 0.20110(10) 0.0152(5) Uani 1 1 d .
C26 C 0.4612(3) 0.3374(3) 0.14578(11) 0.0173(5) Uani 1 1 d .
C27 C 0.5602(3) 0.2658(3) 0.10523(11) 0.0222(6) Uani 1 1 d .
H27A H 0.5153 0.2699 0.0688 0.027 Uiso 1 1 calc R
C28 C 0.7231(3) 0.1894(3) 0.11828(11) 0.0235(6) Uani 1 1 d .
H28A H 0.7885 0.1453 0.0904 0.028 Uiso 1 1 calc R
C29 C 0.7886(3) 0.1788(3) 0.17305(11) 0.0200(5) Uani 1 1 d .
H29A H 0.8982 0.1250 0.1820 0.024 Uiso 1 1 calc R
C30 C 0.6942(3) 0.2467(3) 0.21528(10) 0.0157(5) Uani 1 1 d .
C31 C 0.2847(3) 0.4085(3) 0.12613(10) 0.0169(5) Uani 1 1 d .
C32 C 0.2301(3) 0.5346(3) 0.08329(11) 0.0199(5) Uani 1 1 d .
C33 C 0.0694(3) 0.5934(3) 0.06195(11) 0.0240(6) Uani 1 1 d .
H33A H 0.0328 0.6791 0.0345 0.029 Uiso 1 1 calc R
C34 C -0.0381(3) 0.5279(3) 0.08049(12) 0.0250(6) Uani 1 1 d .
C35 C 0.0193(3) 0.4009(3) 0.12165(12) 0.0246(6) Uani 1 1 d .
H35A H -0.0509 0.3552 0.1342 0.030 Uiso 1 1 calc R
C36 C 0.1792(3) 0.3389(3) 0.14498(11) 0.0203(5) Uani 1 1 d .
C37 C 0.3450(3) 0.6028(3) 0.05801(12) 0.0255(6) Uani 1 1 d .
H37A H 0.2873 0.6875 0.0293 0.038 Uiso 1 1 calc R
H37B H 0.4285 0.5341 0.0401 0.038 Uiso 1 1 calc R
H37C H 0.3924 0.6302 0.0885 0.038 Uiso 1 1 calc R
C38 C -0.2110(3) 0.5908(4) 0.05549(14) 0.0364(7) Uani 1 1 d .
H38A H -0.2668 0.5313 0.0733 0.055 Uiso 1 1 calc R
H38B H -0.2128 0.5933 0.0142 0.055 Uiso 1 1 calc R
H38C H -0.2634 0.6877 0.0630 0.055 Uiso 1 1 calc R
C39 C 0.2330(3) 0.1988(3) 0.18868(12) 0.0256(6) Uani 1 1 d .
H39A H 0.1436 0.1692 0.1957 0.038 Uiso 1 1 calc R
H39B H 0.2715 0.2133 0.2245 0.038 Uiso 1 1 calc R
H39C H 0.3182 0.1248 0.1737 0.038 Uiso 1 1 calc R
C40 C 0.7824(3) 0.2075(3) 0.27401(10) 0.0158(5) Uani 1 1 d .
C41 C 0.8623(3) 0.2912(3) 0.29131(11) 0.0171(5) Uani 1 1 d .
C42 C 0.9719(3) 0.2348(3) 0.33980(11) 0.0191(5) Uani 1 1 d .
H42A H 1.0262 0.2902 0.3504 0.023 Uiso 1 1 calc R
C43 C 1.0024(3) 0.0978(3) 0.37272(11) 0.0190(5) Uani 1 1 d .
C44 C 0.9187(3) 0.0184(3) 0.35607(11) 0.0193(5) Uani 1 1 d .
H44A H 0.9352 -0.0721 0.3784 0.023 Uiso 1 1 calc R
C45 C 0.8112(3) 0.0688(3) 0.30728(11) 0.0176(5) Uani 1 1 d .
C46 C 0.8312(3) 0.4420(3) 0.25842(12) 0.0237(6) Uani 1 1 d .
H46A H 0.8963 0.4824 0.2763 0.036 Uiso 1 1 calc R
H46B H 0.7192 0.5023 0.2592 0.036 Uiso 1 1 calc R
H46C H 0.8582 0.4374 0.2188 0.036 Uiso 1 1 calc R
C47 C 1.1167(3) 0.0398(3) 0.42611(12) 0.0259(6) Uani 1 1 d .
H47A H 1.1223 -0.0558 0.4429 0.039 Uiso 1 1 calc R
H47B H 1.0788 0.1030 0.4539 0.039 Uiso 1 1 calc R
H47C H 1.2220 0.0349 0.4156 0.039 Uiso 1 1 calc R
C48 C 0.7324(3) -0.0289(3) 0.29064(12) 0.0227(6) Uani 1 1 d .
H48A H 0.7671 -0.1179 0.3186 0.034 Uiso 1 1 calc R
H48B H 0.7628 -0.0500 0.2528 0.034 Uiso 1 1 calc R
H48C H 0.6172 0.0191 0.2899 0.034 Uiso 1 1 calc R
N49 N 0.4091(3) 0.1528(3) 0.34811(10) 0.0294(5) Uani 1 1 d .
C49 C 0.4057(3) 0.2583(3) 0.31890(11) 0.0210(5) Uani 1 1 d .
H1 H 0.223(3) 0.471(3) 0.2364(11) 0.012(6) Uiso 1 1 d .

loop_
_atom_site_aniso_label
_atom_site_aniso_U_11
_atom_site_aniso_U_22
_atom_site_aniso_U_33
_atom_site_aniso_U_23
_atom_site_aniso_U_13
_atom_site_aniso_U_12
Ge1 0.01475(14) 0.01297(15) 0.01680(15) -0.00532(10) 0.00105(10) -0.00505(10)
C1 0.0149(12) 0.0131(12) 0.0194(12) -0.0047(10) 0.0008(9) -0.0038(9)
C2 0.0168(12) 0.0147(12) 0.0202(12) -0.0040(10) 0.0015(10) -0.0054(10)
C3 0.0331(15) 0.0238(14) 0.0186(13) -0.0083(11) 0.0041(11) -0.0142(12)
C4 0.0356(16) 0.0209(14) 0.0278(14) -0.0124(11) 0.0072(12) -0.0169(12)
C5 0.0275(14) 0.0139(12) 0.0261(14) -0.0041(10) 0.0057(11) -0.0096(11)
C6 0.0163(12) 0.0144(12) 0.0207(12) -0.0047(10) 0.0028(10) -0.0042(10)
C7 0.0261(13) 0.0148(12) 0.0152(12) -0.0071(10) 0.0029(10) -0.0081(10)
C8 0.0302(14) 0.0204(13) 0.0147(12) -0.0069(10) -0.0010(10) -0.0079(11)
C9 0.0413(17) 0.0202(14) 0.0159(13) -0.0024(10) -0.0039(11) -0.0109(12)
C10 0.0517(19) 0.0301(16) 0.0164(13) -0.0058(11) 0.0028(12) -0.0267(14)
C11 0.0356(16) 0.0313(16) 0.0221(13) -0.0107(12) 0.0085(12) -0.0211(13)
C12 0.0287(14) 0.0188(13) 0.0207(13) -0.0105(10) 0.0043(11) -0.0114(11)
C13 0.0267(15) 0.0386(18) 0.0269(15) -0.0008(13) -0.0004(12) -0.0056(13)
C14 0.073(2) 0.050(2) 0.0197(15) 0.0009(14) 0.0018(15) -0.041(2)
C15 0.0220(14) 0.0263(15) 0.0322(15) -0.0077(12) 0.0060(12) -0.0077(12)
C16 0.0200(13) 0.0098(11) 0.0222(13) -0.0021(10) 0.0005(10) -0.0027(10)
C17 0.0196(13) 0.0163(13) 0.0282(14) -0.0022(11) 0.0006(11) -0.0030(10)
C18 0.0184(13) 0.0198(14) 0.0300(15) 0.0011(11) -0.0071(11) -0.0022(11)
C19 0.0287(14) 0.0171(13) 0.0236(14) 0.0012(11) -0.0035(11) -0.0047(11)
C20 0.0257(14) 0.0167(13) 0.0214(13) -0.0008(10) 0.0017(11) -0.0085(11)
C21 0.0206(13) 0.0114(12) 0.0202(12) -0.0034(10) 0.0003(10) -0.0046(10)
C22 0.0186(14) 0.0305(16) 0.0428(18) 0.0062(13) 0.0027(12) -0.0049(12)
C23 0.0393(18) 0.0365(18) 0.0312(16) 0.0126(14) -0.0103(14) -0.0135(15)
C24 0.0223(13) 0.0197(13) 0.0233(13) 0.0004(10) -0.0024(11) -0.0096(11)
C25 0.0166(12) 0.0118(11) 0.0183(12) -0.0030(9) 0.0016(9) -0.0065(10)
C26 0.0168(12) 0.0141(12) 0.0198(12) -0.0029(10) 0.0003(10) -0.0047(10)
C27 0.0230(13) 0.0249(14) 0.0173(12) -0.0073(11) -0.0014(10) -0.0060(11)
C28 0.0213(13) 0.0261(14) 0.0210(13) -0.0088(11) 0.0040(10) -0.0048(11)
C29 0.0153(12) 0.0186(13) 0.0230(13) -0.0049(10) 0.0012(10) -0.0026(10)
C30 0.0165(12) 0.0142(12) 0.0180(12) -0.0025(9) 0.0008(10) -0.0077(10)
C31 0.0169(12) 0.0175(12) 0.0162(12) -0.0074(10) 0.0000(9) -0.0046(10)
C32 0.0216(13) 0.0193(13) 0.0174(12) -0.0054(10) -0.0002(10) -0.0053(11)
C33 0.0237(14) 0.0195(13) 0.0213(13) -0.0026(11) -0.0032(11) -0.0004(11)
C34 0.0189(13) 0.0285(15) 0.0247(14) -0.0114(12) -0.0026(11) -0.0029(11)
C35 0.0210(13) 0.0281(15) 0.0298(14) -0.0099(12) 0.0014(11) -0.0130(12)
C36 0.0220(13) 0.0199(13) 0.0207(12) -0.0088(10) -0.0003(10) -0.0079(11)
C37 0.0290(15) 0.0228(14) 0.0228(13) -0.0022(11) 0.0037(11) -0.0088(12)
C38 0.0200(14) 0.0418(19) 0.0409(18) -0.0120(15) -0.0063(13) -0.0026(13)
C39 0.0278(14) 0.0208(14) 0.0316(15) -0.0057(11) -0.0025(12) -0.0127(12)
C40 0.0124(11) 0.0163(12) 0.0177(12) -0.0047(10) 0.0024(9) -0.0036(10)
C41 0.0160(12) 0.0155(12) 0.0196(12) -0.0037(10) 0.0021(10) -0.0058(10)
C42 0.0174(12) 0.0202(13) 0.0214(13) -0.0053(10) -0.0007(10) -0.0085(10)
C43 0.0153(12) 0.0200(13) 0.0189(12) -0.0038(10) 0.0014(10) -0.0036(10)
C44 0.0209(13) 0.0148(12) 0.0196(12) 0.0011(10) 0.0012(10) -0.0057(10)
C45 0.0166(12) 0.0167(12) 0.0199(12) -0.0051(10) 0.0034(10) -0.0062(10)
C46 0.0289(14) 0.0177(13) 0.0255(14) -0.0019(11) -0.0034(11) -0.0108(11)
C47 0.0219(14) 0.0284(15) 0.0240(14) -0.0006(11) -0.0042(11) -0.0077(12)
C48 0.0267(14) 0.0206(13) 0.0237(13) -0.0042(11) 0.0021(11) -0.0123(11)
N49 0.0401(14) 0.0230(13) 0.0296(13) -0.0076(10) 0.0098(11) -0.0158(11)
C49 0.0233(13) 0.0201(14) 0.0236(13) -0.0100(11) 0.0058(11) -0.0103(11)

loop_
_atom_type_symbol
_atom_type_description
_atom_type_scat_dispersion_real
_atom_type_scat_dispersion_imag
_atom_type_scat_source
C C 0.0033 0.0016 'International Tables Vol C Tables 4.2.6.8 and 6.1.1.4'
H H 0.0000 0.0000 'International Tables Vol C Tables 4.2.6.8 and 6.1.1.4'
N N 0.0061 0.0033 'International Tables Vol C Tables 4.2.6.8 and 6.1.1.4'
Ge Ge 0.1547 1.8001 'International Tables Vol C Tables 4.2.6.8 and 6.1.1.4'

loop_
_geom_angle_atom_site_label_1
_geom_angle_atom_site_label_2
_geom_angle_atom_site_label_3
_geom_angle
C49 Ge1 C25 101.70(10)
C49 Ge1 C1 110.35(10)
C25 Ge1 C1 124.89(10)
C49 Ge1 H1 102.1(10)
C25 Ge1 H1 107.8(10)
C1 Ge1 H1 107.7(11)
C6 C1 C2 118.0(2)
C6 C1 Ge1 122.18(18)
C2 C1 Ge1 119.61(18)
C3 C2 C1 120.0(2)
C3 C2 C7 113.3(2)
C1 C2 C7 126.5(2)
C4 C3 C2 121.3(2)
C4 C3 H3A 119.3
C2 C3 H3A 119.3
C5 C4 C3 119.1(2)
C5 C4 H4A 120.5
C3 C4 H4A 120.5
C4 C5 C6 122.0(2)
C4 C5 H5A 119.0
C6 C5 H5A 119.0
C5 C6 C1 119.3(2)
C5 C6 C16 112.1(2)
C1 C6 C16 128.2(2)
C8 C7 C12 119.8(2)
C8 C7 C2 120.8(2)
C12 C7 C2 118.7(2)
C9 C8 C7 119.1(3)
C9 C8 C13 119.5(3)
C7 C8 C13 121.4(2)
C10 C9 C8 122.1(3)
C10 C9 H9A 119.0
C8 C9 H9A 119.0
C9 C10 C11 118.1(3)
C9 C10 C14 120.7(3)
C11 C10 C14 121.1(3)
C10 C11 C12 121.7(3)
C10 C11 H11A 119.1
C12 C11 H11A 119.1
C11 C12 C7 119.1(3)
C11 C12 C15 119.4(2)
C7 C12 C15 121.5(2)
C8 C13 H13A 109.5
C8 C13 H13B 109.5
H13A C13 H13B 109.5
C8 C13 H13C 109.5
H13A C13 H13C 109.5
H13B C13 H13C 109.5
C10 C14 H14A 109.5
C10 C14 H14B 109.5
H14A C14 H14B 109.5
C10 C14 H14C 109.5
H14A C14 H14C 109.5
H14B C14 H14C 109.5
C12 C15 H15A 109.5
C12 C15 H15B 109.5
H15A C15 H15B 109.5
C12 C15 H15C 109.5
H15A C15 H15C 109.5
H15B C15 H15C 109.5
C17 C16 C21 118.5(2)
C17 C16 C6 119.8(2)
C21 C16 C6 119.8(2)
C18 C17 C16 119.7(2)
C18 C17 C22 117.1(2)
C16 C17 C22 123.2(2)
C19 C18 C17 122.2(2)
C19 C18 H18A 118.9
C17 C18 H18A 118.9
C18 C19 C20 117.7(2)
C18 C19 C23 121.5(3)
C20 C19 C23 120.7(3)
C19 C20 C21 122.5(2)
C19 C20 H20A 118.8
C21 C20 H20A 118.8
C20 C21 C16 119.3(2)
C20 C21 C24 116.7(2)
C16 C21 C24 123.9(2)
C17 C22 H22A 109.5
C17 C22 H22B 109.5
H22A C22 H22B 109.5
C17 C22 H22C 109.5
H22A C22 H22C 109.5
H22B C22 H22C 109.5
C19 C23 H23A 109.5
C19 C23 H23B 109.5
H23A C23 H23B 109.5
C19 C23 H23C 109.5
H23A C23 H23C 109.5
H23B C23 H23C 109.5
C21 C24 H24A 109.5
C21 C24 H24B 109.5
H24A C24 H24B 109.5
C21 C24 H24C 109.5
H24A C24 H24C 109.5
H24B C24 H24C 109.5
C26 C25 C30 118.5(2)
C26 C25 Ge1 119.31(18)
C30 C25 Ge1 121.79(18)
C27 C26 C25 119.9(2)
C27 C26 C31 114.5(2)
C25 C26 C31 125.5(2)
C28 C27 C26 121.1(2)
C28 C27 H27A 119.5
C26 C27 H27A 119.5
C27 C28 C29 119.4(2)
C27 C28 H28A 120.3
C29 C28 H28A 120.3
C28 C29 C30 121.6(2)
C28 C29 H29A 119.2
C30 C29 H29A 119.2
C29 C30 C25 119.3(2)
C29 C30 C40 113.6(2)
C25 C30 C40 126.9(2)
C32 C31 C36 119.8(2)
C32 C31 C26 119.6(2)
C36 C31 C26 120.1(2)
C33 C32 C31 119.4(2)
C33 C32 C37 119.7(2)
C31 C32 C37 120.8(2)
C34 C33 C32 121.9(3)
C34 C33 H33A 119.1
C32 C33 H33A 119.1
C35 C34 C33 117.9(2)
C35 C34 C38 120.9(3)
C33 C34 C38 121.2(3)
C34 C35 C36 122.3(3)
C34 C35 H35A 118.9
C36 C35 H35A 118.9
C35 C36 C31 118.7(2)
C35 C36 C39 119.0(2)
C31 C36 C39 122.3(2)
C32 C37 H37A 109.5
C32 C37 H37B 109.5
H37A C37 H37B 109.5
C32 C37 H37C 109.5
H37A C37 H37C 109.5
H37B C37 H37C 109.5
C34 C38 H38A 109.5
C34 C38 H38B 109.5
H38A C38 H38B 109.5
C34 C38 H38C 109.5
H38A C38 H38C 109.5
H38B C38 H38C 109.5
C36 C39 H39A 109.5
C36 C39 H39B 109.5
H39A C39 H39B 109.5
C36 C39 H39C 109.5
H39A C39 H39C 109.5
H39B C39 H39C 109.5
C41 C40 C45 119.1(2)
C41 C40 C30 121.8(2)
C45 C40 C30 117.9(2)
C42 C41 C40 119.8(2)
C42 C41 C46 119.2(2)
C40 C41 C46 121.1(2)
C43 C42 C41 121.7(2)
C43 C42 H42A 119.1
C41 C42 H42A 119.1
C44 C43 C42 117.8(2)
C44 C43 C47 120.8(2)
C42 C43 C47 121.4(2)
C43 C44 C45 122.4(2)
C43 C44 H44A 118.8
C45 C44 H44A 118.8
C44 C45 C40 119.1(2)
C44 C45 C48 118.7(2)
C40 C45 C48 122.1(2)
C41 C46 H46A 109.5
C41 C46 H46B 109.5
H46A C46 H46B 109.5
C41 C46 H46C 109.5
H46A C46 H46C 109.5
H46B C46 H46C 109.5
C43 C47 H47A 109.5
C43 C47 H47B 109.5
H47A C47 H47B 109.5
C43 C47 H47C 109.5
H47A C47 H47C 109.5
H47B C47 H47C 109.5
C45 C48 H48A 109.5
C45 C48 H48B 109.5
H48A C48 H48B 109.5
C45 C48 H48C 109.5
H48A C48 H48C 109.5
H48B C48 H48C 109.5
N49 C49 Ge1 170.2(2)

loop_
_geom_bond_atom_site_label_1
_geom_bond_atom_site_label_2
_geom_bond_distance
Ge1 C49 1.947(3)
Ge1 C25 1.972(2)
Ge1 C1 1.973(2)
Ge1 H1 1.42(3)
C1 C6 1.414(3)
C1 C2 1.420(3)
C2 C3 1.394(4)
C2 C7 1.504(3)
C3 C4 1.377(4)
C3 H3A 0.9300
C4 C5 1.374(4)
C4 H4A 0.9300
C5 C6 1.400(4)
C5 H5A 0.9300
C6 C16 1.512(3)
C7 C8 1.399(4)
C7 C12 1.406(4)
C8 C9 1.394(4)
C8 C13 1.503(4)
C9 C10 1.382(4)
C9 H9A 0.9300
C10 C11 1.391(4)
C10 C14 1.509(4)
C11 C12 1.392(4)
C11 H11A 0.9300
C12 C15 1.508(4)
C13 H13A 0.9600
C13 H13B 0.9600
C13 H13C 0.9600
C14 H14A 0.9600
C14 H14B 0.9600
C14 H14C 0.9600
C15 H15A 0.9600
C15 H15B 0.9600
C15 H15C 0.9600
C16 C17 1.410(4)
C16 C21 1.419(4)
C17 C18 1.395(4)
C17 C22 1.507(4)
C18 C19 1.385(4)
C18 H18A 0.9300
C19 C20 1.387(4)
C19 C23 1.505(4)
C20 C21 1.390(4)
C20 H20A 0.9300
C21 C24 1.506(4)
C22 H22A 0.9600
C22 H22B 0.9600
C22 H22C 0.9600
C23 H23A 0.9600
C23 H23B 0.9600
C23 H23C 0.9600
C24 H24A 0.9600
C24 H24B 0.9600
C24 H24C 0.9600
C25 C26 1.414(3)
C25 C30 1.415(3)
C26 C27 1.398(4)
C26 C31 1.505(3)
C27 C28 1.376(4)
C27 H27A 0.9300
C28 C29 1.380(4)
C28 H28A 0.9300
C29 C30 1.396(3)
C29 H29A 0.9300
C30 C40 1.501(3)
C31 C32 1.400(4)
C31 C36 1.404(4)
C32 C33 1.391(4)
C32 C37 1.508(4)
C33 C34 1.390(4)
C33 H33A 0.9300
C34 C35 1.385(4)
C34 C38 1.511(4)
C35 C36 1.399(4)
C35 H35A 0.9300
C36 C39 1.507(4)
C37 H37A 0.9600
C37 H37B 0.9600
C37 H37C 0.9600
C38 H38A 0.9600
C38 H38B 0.9600
C38 H38C 0.9600
C39 H39A 0.9600
C39 H39B 0.9600
C39 H39C 0.9600
C40 C41 1.402(3)
C40 C45 1.410(3)
C41 C42 1.393(4)
C41 C46 1.506(3)
C42 C43 1.390(4)
C42 H42A 0.9300
C43 C44 1.386(4)
C43 C47 1.502(4)
C44 C45 1.388(4)
C44 H44A 0.9300
C45 C48 1.510(3)
C46 H46A 0.9600
C46 H46B 0.9600
C46 H46C 0.9600
C47 H47A 0.9600
C47 H47B 0.9600
C47 H47C 0.9600
C48 H48A 0.9600
C48 H48B 0.9600
C48 H48C 0.9600
N49 C49 1.152(4)

loop_
_geom_torsion_atom_site_label_1
_geom_torsion_atom_site_label_2
_geom_torsion_atom_site_label_3
_geom_torsion_atom_site_label_4
_geom_torsion
C49 Ge1 C1 C6 177.23(19)
C25 Ge1 C1 C6 55.7(2)
C49 Ge1 C1 C2 -7.6(2)
C25 Ge1 C1 C2 -129.11(19)
C6 C1 C2 C3 -7.0(4)
Ge1 C1 C2 C3 177.67(19)
C6 C1 C2 C7 166.7(2)
Ge1 C1 C2 C7 -8.6(3)
C1 C2 C3 C4 3.7(4)
C7 C2 C3 C4 -170.7(2)
C2 C3 C4 C5 1.6(4)
C3 C4 C5 C6 -3.5(4)
C4 C5 C6 C1 0.1(4)
C4 C5 C6 C16 173.7(2)
C2 C1 C6 C5 5.1(3)
Ge1 C1 C6 C5 -179.67(19)
C2 C1 C6 C16 -167.3(2)
Ge1 C1 C6 C16 7.9(4)
C3 C2 C7 C8 -74.2(3)
C1 C2 C7 C8 111.8(3)
C3 C2 C7 C12 96.5(3)
C1 C2 C7 C12 -77.6(3)
C12 C7 C8 C9 2.8(4)
C2 C7 C8 C9 173.3(2)
C12 C7 C8 C13 -176.2(2)
C2 C7 C8 C13 -5.6(4)
C7 C8 C9 C10 -3.5(4)
C13 C8 C9 C10 175.5(3)
C8 C9 C10 C11 1.9(4)
C8 C9 C10 C14 -176.2(3)
C9 C10 C11 C12 0.3(4)
C14 C10 C11 C12 178.4(3)
C10 C11 C12 C7 -0.9(4)
C10 C11 C12 C15 -179.9(2)
C8 C7 C12 C11 -0.6(4)
C2 C7 C12 C11 -171.4(2)
C8 C7 C12 C15 178.3(2)
C2 C7 C12 C15 7.6(3)
C5 C6 C16 C17 -102.6(3)
C1 C6 C16 C17 70.3(3)
C5 C6 C16 C21 61.5(3)
C1 C6 C16 C21 -125.6(3)
C21 C16 C17 C18 -0.1(4)
C6 C16 C17 C18 164.1(2)
C21 C16 C17 C22 -176.3(3)
C6 C16 C17 C22 -12.0(4)
C16 C17 C18 C19 -0.7(4)
C22 C17 C18 C19 175.7(3)
C17 C18 C19 C20 1.5(4)
C17 C18 C19 C23 -177.9(3)
C18 C19 C20 C21 -1.5(4)
C23 C19 C20 C21 177.9(3)
C19 C20 C21 C16 0.7(4)
C19 C20 C21 C24 -176.5(2)
C17 C16 C21 C20 0.1(4)
C6 C16 C21 C20 -164.1(2)
C17 C16 C21 C24 177.1(2)
C6 C16 C21 C24 12.8(4)
C49 Ge1 C25 C26 114.1(2)
C1 Ge1 C25 C26 -120.68(19)
C49 Ge1 C25 C30 -58.6(2)
C1 Ge1 C25 C30 66.7(2)
C30 C25 C26 C27 -3.9(4)
Ge1 C25 C26 C27 -176.83(19)
C30 C25 C26 C31 172.6(2)
Ge1 C25 C26 C31 -0.3(3)
C25 C26 C27 C28 0.3(4)
C31 C26 C27 C28 -176.6(2)
C26 C27 C28 C29 2.5(4)
C27 C28 C29 C30 -1.6(4)
C28 C29 C30 C25 -2.1(4)
C28 C29 C30 C40 172.9(2)
C26 C25 C30 C29 4.8(3)
Ge1 C25 C30 C29 177.49(18)
C26 C25 C30 C40 -169.5(2)
Ge1 C25 C30 C40 3.2(3)
C27 C26 C31 C32 -72.3(3)
C25 C26 C31 C32 110.9(3)
C27 C26 C31 C36 99.4(3)
C25 C26 C31 C36 -77.3(3)
C36 C31 C32 C33 3.2(4)
C26 C31 C32 C33 174.9(2)
C36 C31 C32 C37 -173.8(2)
C26 C31 C32 C37 -2.0(4)
C31 C32 C33 C34 -2.2(4)
C37 C32 C33 C34 174.8(2)
C32 C33 C34 C35 0.3(4)
C32 C33 C34 C38 -178.1(3)
C33 C34 C35 C36 0.6(4)
C38 C34 C35 C36 179.1(3)
C34 C35 C36 C31 0.3(4)
C34 C35 C36 C39 -178.8(2)
C32 C31 C36 C35 -2.2(4)
C26 C31 C36 C35 -174.0(2)
C32 C31 C36 C39 176.8(2)
C26 C31 C36 C39 5.1(4)
C29 C30 C40 C41 92.6(3)
C25 C30 C40 C41 -92.9(3)
C29 C30 C40 C45 -74.9(3)
C25 C30 C40 C45 99.6(3)
C45 C40 C41 C42 1.9(4)
C30 C40 C41 C42 -165.4(2)
C45 C40 C41 C46 -177.9(2)
C30 C40 C41 C46 14.8(4)
C40 C41 C42 C43 -1.4(4)
C46 C41 C42 C43 178.3(2)
C41 C42 C43 C44 -0.5(4)
C41 C42 C43 C47 -177.9(2)
C42 C43 C44 C45 2.1(4)
C47 C43 C44 C45 179.5(2)
C43 C44 C45 C40 -1.6(4)
C43 C44 C45 C48 176.7(2)
C41 C40 C45 C44 -0.4(3)
C30 C40 C45 C44 167.4(2)
C41 C40 C45 C48 -178.6(2)
C30 C40 C45 C48 -10.8(3)
